data_7006420
loop_
_publ_author_name
'Ito, Shigekazu'
'Freytag, Matthias'
'Yoshifuji, Masaaki'

_publ_section_title
;
 Structural and coordination properties of
 1,2-bis(cyclopropyl)-3,4-bis(2,4,6-tri-tert-butylphenyl)-3,4-diphosphinidenecyclobutene
 prepared by dehydrogenative homocoupling of
 3-cyclopropyl-1-(2,4,6-tri-tert-butylphenyl)-1-phosphaallene.
;
_journal_issue 5
_journal_name_full 'Dalton transactions (Cambridge, England : 2003)'
_journal_page_first 710
_journal_page_last 713
_journal_paper_doi 10.1039/b510432g
_journal_year 2006
_chemical_formula_moiety 'C46 H68 P2 '
_chemical_formula_sum 'C46 H68 P2'
_chemical_formula_weight 682.99
_chemical_melting_point 313.5(15)
_space_group_IT_number 14
_symmetry_cell_setting monoclinic
_symmetry_Int_Tables_number 14
_symmetry_space_group_name_Hall '-P 2yn'
_symmetry_space_group_name_H-M 'P 1 21/n 1'
_audit_creation_date 'Wed Mar 9 23:05:55 2005'
_audit_creation_method 'by teXsan'
_cell_angle_alpha 90
_cell_angle_beta 89.711(1)
_cell_angle_gamma 90
_cell_formula_units_Z 4
_cell_length_a 15.9000(4)
_cell_length_b 24.1687(7)
_cell_length_c 11.3333(5)
_cell_measurement_reflns_used 15541
_cell_measurement_temperature 140
_cell_measurement_theta_max 27.5
_cell_measurement_theta_min 1.5
_cell_volume 4355.1(3)
_computing_cell_refinement PROCESS-AUTO
_computing_data_collection PROCESS-AUTO
_computing_data_reduction 'teXsan Ver. 1.10'
_computing_publication_material 'teXsan Ver. 1.10'
_computing_structure_refinement 'teXsan Ver. 1.10'
_computing_structure_solution SIR92
_diffrn_measured_fraction_theta_full 0.9889
_diffrn_measured_fraction_theta_max 0.9889
_diffrn_measurement_device_type 'Rigaku RAXIS-IV Imaging Plate'
_diffrn_measurement_method \w
_diffrn_radiation_type 'Mo K\a'
_diffrn_radiation_wavelength 0.7107
_diffrn_reflns_av_R_equivalents 0.084
_diffrn_reflns_limit_h_max 20
_diffrn_reflns_limit_h_min 0
_diffrn_reflns_limit_k_max 31
_diffrn_reflns_limit_k_min 0
_diffrn_reflns_limit_l_max 14
_diffrn_reflns_limit_l_min -14
_diffrn_reflns_number 35515
_diffrn_reflns_theta_full 27.48
_diffrn_reflns_theta_max 27.48
_exptl_absorpt_coefficient_mu 0.128
_exptl_absorpt_correction_type none
_exptl_crystal_colour yellow
_exptl_crystal_density_diffrn 1.042
_exptl_crystal_density_method 'not measured'
_exptl_crystal_description prism
_exptl_crystal_size_max 0.250
_exptl_crystal_size_mid 0.250
_exptl_crystal_size_min 0.200
_refine_diff_density_max 0.78
_refine_diff_density_min -0.82
_refine_ls_extinction_method none
_refine_ls_goodness_of_fit_ref 1.673
_refine_ls_hydrogen_treatment noref
_refine_ls_number_parameters 433
_refine_ls_number_reflns 4764
_refine_ls_R_factor_gt 0.0969
_refine_ls_shift/su_max 0.1276
_refine_ls_structure_factor_coef F
_refine_ls_weighting_details 'w = 1/[\s^2^(Fo) + 0.00123|Fo|^2^]'
_refine_ls_weighting_scheme calc
_refine_ls_wR_factor_ref 0.1075
_reflns_number_gt 4764
_reflns_number_total 9885
_reflns_threshold_expression F^2^>2.0\s(F^2^)
_cod_data_source_file b510432g.txt
_cod_data_source_block cPr-DPCB
_cod_depositor_comments
;
The following automatic conversions were performed:

'_chemical_melting_point' value '312-315' was changed to '313.5(15)'
- the average value was taken and precision was estimated.

Automatic conversion script
Id: cif_fix_values 1569 2011-02-09 13:29:24Z adriana 
;
_cod_original_formula_sum 'C46 H68 P2 '
_cod_database_code 7006420

loop_
_symmetry_equiv_pos_as_xyz
x,y,z
1/2-x,1/2+y,1/2-z
-x,-y,-z
1/2+x,1/2-y,1/2+z

loop_
_atom_site_label
_atom_site_type_symbol
_atom_site_fract_x
_atom_site_fract_y
_atom_site_fract_z
_atom_site_U_iso_or_equiv
_atom_site_adp_type
_atom_site_occupancy
_atom_site_calc_flag
_atom_site_refinement_flags
_atom_site_disorder_assembly
_atom_site_disorder_group
P(1) P -0.05336(9) 0.29120(6) 0.3159(2) 0.0341(4) Uani 1.00 d . . .
P(2) P -0.23673(9) 0.35488(6) 0.1920(2) 0.0344(4) Uani 1.00 d . . .
C(1) C -0.0675(3) 0.3578(2) 0.2811(6) 0.034(2) Uani 1.00 d . . .
C(2) C -0.1450(3) 0.3846(2) 0.2293(6) 0.038(2) Uani 1.00 d . . .
C(3) C -0.0274(4) 0.4127(3) 0.2784(6) 0.042(2) Uani 1.00 d . . .
C(4) C -0.0982(3) 0.4379(2) 0.2303(6) 0.036(2) Uani 1.00 d . . .
C(5) C 0.0589(4) 0.4276(3) 0.3162(7) 0.048(2) Uani 1.00 d . . .
C(6) C 0.1173(4) 0.4577(4) 0.2344(9) 0.078(3) Uani 1.00 d . . .
C(7) C 0.0878(4) 0.4851(3) 0.3388(9) 0.068(3) Uani 1.00 d . . .
C(8) C -0.1296(4) 0.4926(3) 0.1922(7) 0.048(2) Uani 1.00 d . . .
C(9) C -0.1217(5) 0.5431(3) 0.2696(9) 0.068(3) Uani 1.00 d . . .
C(10) C -0.0735(5) 0.5405(3) 0.1603(9) 0.069(3) Uani 1.00 d . . .
C(11) C 0.0573(3) 0.2934(2) 0.3657(5) 0.029(2) Uani 1.00 d . . .
C(12) C 0.0765(4) 0.3022(2) 0.4857(6) 0.034(2) Uani 1.00 d . . .
C(13) C 0.1608(4) 0.3157(2) 0.5150(6) 0.038(2) Uani 1.00 d . . .
C(14) C 0.2231(3) 0.3189(2) 0.4312(6) 0.037(2) Uani 1.00 d . . .
C(15) C 0.2041(3) 0.3050(2) 0.3158(6) 0.033(2) Uani 1.00 d . . .
C(16) C 0.1236(3) 0.2898(2) 0.2803(5) 0.030(2) Uani 1.00 d . . .
C(17) C 0.0115(4) 0.2972(3) 0.5886(6) 0.048(2) Uani 1.00 d . . .
C(18) C -0.0485(5) 0.3465(3) 0.5900(7) 0.070(3) Uani 1.00 d . . .
C(19) C -0.0369(5) 0.2429(4) 0.5788(7) 0.070(3) Uani 1.00 d . . .
C(20) C 0.0559(6) 0.2964(3) 0.7109(7) 0.073(3) Uani 1.00 d . . .
C(21) C 0.3138(4) 0.3355(3) 0.4642(7) 0.058(2) Uani 1.00 d . . .
C(22) C 0.3744(4) 0.2912(5) 0.4250(9) 0.097(3) Uani 1.00 d . . .
C(23) C 0.3264(5) 0.3468(5) 0.5925(9) 0.121(4) Uani 1.00 d . . .
C(24) C 0.3345(6) 0.3890(5) 0.395(1) 0.159(6) Uani 1.00 d . . .
C(25) C 0.1130(4) 0.2687(3) 0.1510(6) 0.041(2) Uani 1.00 d . . .
C(26) C 0.1983(4) 0.2522(3) 0.0970(6) 0.055(2) Uani 1.00 d . . .
C(27) C 0.0591(4) 0.2158(3) 0.1513(6) 0.055(2) Uani 1.00 d . . .
C(28) C 0.0762(5) 0.3126(4) 0.0715(7) 0.073(3) Uani 1.00 d . . .
C(29) C -0.2957(3) 0.4161(2) 0.1382(5) 0.029(2) Uani 1.00 d . . .
C(30) C -0.2929(3) 0.4316(2) 0.0191(6) 0.032(2) Uani 1.00 d . . .
C(31) C -0.3236(3) 0.4847(3) -0.0120(6) 0.037(2) Uani 1.00 d . . .
C(32) C -0.3586(3) 0.5206(2) 0.0698(6) 0.039(2) Uani 1.00 d . . .
C(33) C -0.3679(4) 0.5029(3) 0.1835(6) 0.046(2) Uani 1.00 d . . .
C(34) C -0.3407(4) 0.4497(3) 0.2213(6) 0.038(2) Uani 1.00 d . . .
C(35) C -0.2578(4) 0.3940(3) -0.0807(6) 0.044(2) Uani 1.00 d . . .
C(36) C -0.1615(5) 0.3913(3) -0.0775(7) 0.069(3) Uani 1.00 d . . .
C(37) C -0.2973(5) 0.3361(3) -0.0735(7) 0.063(3) Uani 1.00 d . . .
C(38) C -0.2819(5) 0.4170(3) -0.2049(7) 0.062(3) Uani 1.00 d . . .
C(39) C -0.3870(4) 0.5791(3) 0.0324(7) 0.052(2) Uani 1.00 d . . .
C(40) C -0.431(1) 0.5768(5) -0.083(1) 0.224(8) Uani 1.00 d . . .
C(41) C -0.4525(6) 0.6021(4) 0.114(1) 0.109(4) Uani 1.00 d . . .
C(42) C -0.3160(5) 0.6159(4) 0.034(2) 0.191(6) Uani 1.00 d . . .
C(43) C -0.3608(5) 0.4329(4) 0.3505(7) 0.065(3) Uani 1.00 d . . .
C(44) C -0.4300(5) 0.4693(4) 0.4045(7) 0.076(3) Uani 1.00 d . . .
C(45) C -0.3974(5) 0.3741(4) 0.3531(8) 0.086(3) Uani 1.00 d . . .
C(46) C -0.2837(6) 0.4373(4) 0.4306(7) 0.089(3) Uani 1.00 d . . .
H(1) H 0.1058 0.4011 0.3696 0.0512 Uiso 1.00 calc . . .
H(2) H 0.1745 0.4466 0.2256 0.0879 Uiso 1.00 calc . . .
H(3) H 0.0977 0.4698 0.1579 0.0879 Uiso 1.00 calc . . .
H(4) H 0.0494 0.5147 0.3348 0.0796 Uiso 1.00 calc . . .
H(5) H 0.1263 0.4915 0.4025 0.0796 Uiso 1.00 calc . . .
H(6) H -0.1880 0.4872 0.1345 0.0512 Uiso 1.00 calc . . .
H(7) H -0.1683 0.5684 0.2764 0.0804 Uiso 1.00 calc . . .
H(8) H -0.0947 0.5409 0.3439 0.0804 Uiso 1.00 calc . . .
H(9) H -0.0134 0.5367 0.1626 0.0814 Uiso 1.00 calc . . .
H(10) H -0.0870 0.5642 0.0950 0.0814 Uiso 1.00 calc . . .
H(11) H 0.1694 0.3219 0.6070 0.0512 Uiso 1.00 calc . . .
H(12) H 0.2549 0.3054 0.2504 0.0512 Uiso 1.00 calc . . .
H(13) H -0.0767 0.3484 0.5169 0.0827 Uiso 1.00 calc . . .
H(14) H -0.0171 0.3792 0.6026 0.0827 Uiso 1.00 calc . . .
H(15) H -0.0880 0.3416 0.6522 0.0827 Uiso 1.00 calc . . .
H(16) H -0.0662 0.2419 0.5062 0.0830 Uiso 1.00 calc . . .
H(17) H -0.0757 0.2401 0.6425 0.0830 Uiso 1.00 calc . . .
H(18) H 0.0017 0.2129 0.5821 0.0830 Uiso 1.00 calc . . .
H(19) H 0.0146 0.2927 0.7718 0.0869 Uiso 1.00 calc . . .
H(20) H 0.0936 0.2662 0.7144 0.0869 Uiso 1.00 calc . . .
H(21) H 0.0858 0.3301 0.7220 0.0869 Uiso 1.00 calc . . .
H(22) H 0.3669 0.2846 0.3429 0.1144 Uiso 1.00 calc . . .
H(23) H 0.3644 0.2586 0.4679 0.1144 Uiso 1.00 calc . . .
H(24) H 0.4304 0.3037 0.4381 0.1144 Uiso 1.00 calc . . .
H(25) H 0.3130 0.3146 0.6365 0.1464 Uiso 1.00 calc . . .
H(26) H 0.3837 0.3564 0.6054 0.1464 Uiso 1.00 calc . . .
H(27) H 0.2912 0.3764 0.6162 0.1464 Uiso 1.00 calc . . .
H(28) H 0.3896 0.4003 0.4140 0.1905 Uiso 1.00 calc . . .
H(29) H 0.3304 0.3813 0.3134 0.1905 Uiso 1.00 calc . . .
H(30) H 0.2952 0.4166 0.4167 0.1905 Uiso 1.00 calc . . .
H(31) H 0.2345 0.2834 0.0956 0.0655 Uiso 1.00 calc . . .
H(32) H 0.2228 0.2236 0.1428 0.0655 Uiso 1.00 calc . . .
H(33) H 0.1901 0.2393 0.0185 0.0655 Uiso 1.00 calc . . .
H(34) H 0.0863 0.1880 0.1967 0.0663 Uiso 1.00 calc . . .
H(35) H 0.0519 0.2030 0.0729 0.0663 Uiso 1.00 calc . . .
H(36) H 0.0055 0.2235 0.1853 0.0663 Uiso 1.00 calc . . .
H(37) H 0.0731 0.2994 -0.0074 0.0876 Uiso 1.00 calc . . .
H(38) H 0.0215 0.3226 0.0980 0.0876 Uiso 1.00 calc . . .
H(39) H 0.1113 0.3449 0.0727 0.0876 Uiso 1.00 calc . . .
H(40) H -0.3317 0.4932 -0.0944 0.0512 Uiso 1.00 calc . . .
H(41) H -0.4138 0.5109 0.2418 0.0512 Uiso 1.00 calc . . .
H(42) H -0.1392 0.4273 -0.0881 0.0813 Uiso 1.00 calc . . .
H(43) H -0.1440 0.3768 -0.0038 0.0813 Uiso 1.00 calc . . .
H(44) H -0.1420 0.3678 -0.1394 0.0813 Uiso 1.00 calc . . .
H(45) H -0.2845 0.3200 0.0003 0.0763 Uiso 1.00 calc . . .
H(46) H -0.2757 0.3138 -0.1354 0.0763 Uiso 1.00 calc . . .
H(47) H -0.3567 0.3394 -0.0814 0.0763 Uiso 1.00 calc . . .
H(48) H -0.2596 0.3933 -0.2646 0.0718 Uiso 1.00 calc . . .
H(49) H -0.3413 0.4184 -0.2116 0.0718 Uiso 1.00 calc . . .
H(50) H -0.2592 0.4530 -0.2143 0.0718 Uiso 1.00 calc . . .
H(51) H -0.3876 0.5652 -0.1410 0.2836 Uiso 1.00 calc . . .
H(52) H -0.4742 0.5541 -0.0819 0.2836 Uiso 1.00 calc . . .
H(53) H -0.4446 0.6144 -0.1043 0.2836 Uiso 1.00 calc . . .
H(54) H -0.4983 0.5769 0.1187 0.1329 Uiso 1.00 calc . . .
H(55) H -0.4719 0.6365 0.0833 0.1329 Uiso 1.00 calc . . .
H(56) H -0.4290 0.6075 0.1893 0.1329 Uiso 1.00 calc . . .
H(57) H -0.3328 0.6516 0.0099 0.2289 Uiso 1.00 calc . . .
H(58) H -0.2946 0.6177 0.1129 0.2289 Uiso 1.00 calc . . .
H(59) H -0.2735 0.6021 -0.0167 0.2289 Uiso 1.00 calc . . .
H(60) H -0.4112 0.5067 0.4078 0.0907 Uiso 1.00 calc . . .
H(61) H -0.4790 0.4673 0.3570 0.0907 Uiso 1.00 calc . . .
H(62) H -0.4430 0.4569 0.4821 0.0907 Uiso 1.00 calc . . .
H(63) H -0.4467 0.3732 0.3065 0.1014 Uiso 1.00 calc . . .
H(64) H -0.4110 0.3644 0.4322 0.1014 Uiso 1.00 calc . . .
H(65) H -0.3572 0.3489 0.3225 0.1014 Uiso 1.00 calc . . .
H(66) H -0.2987 0.4256 0.5081 0.1058 Uiso 1.00 calc . . .
H(67) H -0.2401 0.4146 0.4007 0.1058 Uiso 1.00 calc . . .
H(68) H -0.2656 0.4747 0.4330 0.1058 Uiso 1.00 calc . . .

loop_
_atom_site_aniso_label
_atom_site_aniso_U_11
_atom_site_aniso_U_22
_atom_site_aniso_U_33
_atom_site_aniso_U_12
_atom_site_aniso_U_13
_atom_site_aniso_U_23
P(1) 0.0246(7) 0.0273(8) 0.050(1) 0.0009(6) -0.0032(7) -0.0006(8)
P(2) 0.0254(7) 0.0310(8) 0.047(1) 0.0033(7) -0.0013(7) 0.0050(8)
C(1) 0.024(2) 0.036(3) 0.041(4) 0.005(2) -0.006(3) -0.005(3)
C(2) 0.033(3) 0.035(3) 0.046(4) 0.008(3) -0.003(3) 0.004(3)
C(3) 0.032(3) 0.035(3) 0.059(5) 0.001(3) 0.004(3) 0.003(3)
C(4) 0.034(3) 0.027(3) 0.045(4) -0.003(3) 0.001(3) 0.005(3)
C(5) 0.035(3) 0.038(4) 0.071(5) -0.009(3) -0.012(3) 0.005(4)
C(6) 0.044(4) 0.074(6) 0.115(9) -0.011(4) 0.008(5) 0.019(6)
C(7) 0.043(4) 0.036(4) 0.126(8) -0.006(3) -0.025(5) -0.006(5)
C(8) 0.044(3) 0.029(3) 0.069(6) -0.008(3) -0.012(3) 0.001(4)
C(9) 0.064(5) 0.041(4) 0.099(8) 0.002(4) -0.008(5) -0.007(5)
C(10) 0.056(4) 0.041(4) 0.110(8) -0.003(3) -0.006(5) 0.027(5)
C(11) 0.032(3) 0.021(3) 0.033(4) 0.006(2) -0.002(2) -0.002(3)
C(12) 0.046(3) 0.023(3) 0.035(4) 0.001(3) 0.005(3) -0.005(3)
C(13) 0.049(3) 0.037(3) 0.027(4) -0.003(3) -0.015(3) -0.004(3)
C(14) 0.025(3) 0.038(3) 0.049(5) 0.001(3) -0.006(3) -0.009(3)
C(15) 0.025(3) 0.036(3) 0.038(4) -0.002(2) -0.001(3) -0.003(3)
C(16) 0.028(3) 0.036(3) 0.026(4) 0.008(2) -0.003(2) 0.002(3)
C(17) 0.064(4) 0.051(4) 0.028(4) -0.024(4) 0.016(3) -0.011(3)
C(18) 0.066(5) 0.081(6) 0.061(6) 0.000(4) 0.024(4) -0.036(5)
C(19) 0.086(5) 0.085(6) 0.037(5) -0.036(5) 0.023(4) -0.006(4)
C(20) 0.109(7) 0.078(6) 0.031(5) -0.034(5) 0.015(5) -0.006(4)
C(21) 0.036(3) 0.065(5) 0.072(6) -0.005(3) -0.019(4) -0.022(5)
C(22) 0.032(4) 0.167(10) 0.091(7) 0.011(5) -0.020(4) -0.058(7)
C(23) 0.048(5) 0.21(1) 0.101(9) 0.018(6) -0.032(5) -0.094(9)
C(24) 0.083(7) 0.13(1) 0.26(2) -0.069(7) -0.072(9) 0.05(1)
C(25) 0.040(3) 0.059(4) 0.025(4) 0.006(3) -0.007(3) -0.009(3)
C(26) 0.053(4) 0.081(5) 0.031(4) 0.000(4) 0.009(3) -0.010(4)
C(27) 0.047(4) 0.079(5) 0.041(5) -0.006(4) -0.008(3) -0.038(4)
C(28) 0.077(5) 0.103(7) 0.040(5) 0.017(5) -0.014(4) 0.005(5)
C(29) 0.025(2) 0.027(3) 0.036(4) 0.000(2) 0.001(2) 0.004(3)
C(30) 0.027(3) 0.035(3) 0.033(4) -0.007(2) 0.005(3) 0.005(3)
C(31) 0.038(3) 0.041(4) 0.031(4) -0.004(3) -0.005(3) 0.006(3)
C(32) 0.037(3) 0.035(3) 0.044(5) 0.008(3) 0.000(3) 0.007(3)
C(33) 0.041(3) 0.049(4) 0.048(5) 0.022(3) 0.010(3) 0.006(4)
C(34) 0.043(3) 0.045(4) 0.025(4) 0.011(3) 0.006(3) 0.007(3)
C(35) 0.054(4) 0.038(4) 0.041(4) -0.008(3) 0.005(3) -0.008(3)
C(36) 0.063(5) 0.087(6) 0.056(6) 0.020(4) 0.029(4) -0.005(5)
C(37) 0.108(6) 0.048(4) 0.035(5) 0.002(4) -0.014(4) -0.015(4)
C(38) 0.085(5) 0.055(5) 0.046(5) -0.004(4) 0.010(4) -0.010(4)
C(39) 0.061(4) 0.044(4) 0.049(5) 0.021(3) -0.003(4) 0.008(4)
C(40) 0.48(3) 0.090(9) 0.10(1) 0.15(1) -0.12(1) -0.012(8)
C(41) 0.091(6) 0.069(6) 0.17(1) 0.056(5) 0.050(7) 0.046(7)
C(42) 0.049(5) 0.049(6) 0.48(3) -0.016(4) -0.002(9) 0.11(1)
C(43) 0.064(4) 0.085(6) 0.045(5) 0.038(4) 0.024(4) 0.026(4)
C(44) 0.074(5) 0.110(7) 0.043(5) 0.034(5) 0.028(4) 0.015(5)
C(45) 0.083(6) 0.093(7) 0.082(7) 0.031(5) 0.057(5) 0.051(6)
C(46) 0.089(6) 0.146(9) 0.032(5) 0.046(6) 0.008(4) 0.012(6)

loop_
_atom_type_symbol
_atom_type_description
_atom_type_scat_dispersion_real
_atom_type_scat_dispersion_imag
_atom_type_scat_source
C C 0.003 0.002
;International Tables for Crystallography
(1992, Vol. C, Tables 4.2.6.8 and 6.1.1.1)
;
H H 0.000 0.000
;International Tables for Crystallography
(1992, Vol. C, Table 6.1.1.2)
;
P P 0.102 0.094
;International Tables for Crystallography
(1992, Vol. C, Tables 4.2.6.8 and 6.1.1.1)
;

loop_
_geom_angle_atom_site_label_1
_geom_angle_atom_site_label_2
_geom_angle_atom_site_label_3
_geom_angle
_geom_angle_site_symmetry_1
_geom_angle_site_symmetry_2
_geom_angle_site_symmetry_3
_geom_angle_publ_flag
C(1) P(1) C(11) 100.0(2) . 1_555 1_555 yes
C(2) P(2) C(29) 100.5(3) . 1_555 1_555 yes
P(1) C(1) C(2) 127.8(4) . 1_555 1_555 yes
P(1) C(1) C(3) 144.5(4) . 1_555 1_555 yes
C(2) C(1) C(3) 87.7(4) . 1_555 1_555 yes
P(2) C(2) C(1) 128.6(4) . 1_555 1_555 yes
P(2) C(2) C(4) 143.7(4) . 1_555 1_555 yes
C(1) C(2) C(4) 87.6(4) . 1_555 1_555 yes
C(1) C(3) C(4) 92.9(5) . 1_555 1_555 yes
C(1) C(3) C(5) 127.8(5) . 1_555 1_555 yes
C(4) C(3) C(5) 139.2(6) . 1_555 1_555 yes
C(2) C(4) C(3) 91.7(5) . 1_555 1_555 yes
C(2) C(4) C(8) 127.0(5) . 1_555 1_555 yes
C(3) C(4) C(8) 141.3(5) . 1_555 1_555 yes
C(3) C(5) C(6) 120.7(7) . 1_555 1_555 yes
C(3) C(5) C(7) 124.3(5) . 1_555 1_555 yes
C(6) C(5) C(7) 57.4(5) . 1_555 1_555 yes
C(5) C(6) C(7) 60.9(5) . 1_555 1_555 yes
C(5) C(7) C(6) 61.7(5) . 1_555 1_555 yes
C(4) C(8) C(9) 121.6(6) . 1_555 1_555 yes
C(4) C(8) C(10) 123.8(5) . 1_555 1_555 yes
C(9) C(8) C(10) 57.7(5) . 1_555 1_555 yes
C(8) C(9) C(10) 61.0(5) . 1_555 1_555 yes
C(8) C(10) C(9) 61.3(5) . 1_555 1_555 yes
P(1) C(11) C(12) 120.6(4) . 1_555 1_555 yes
P(1) C(11) C(16) 119.3(4) . 1_555 1_555 yes
C(12) C(11) C(16) 119.9(5) . 1_555 1_555 yes
C(11) C(12) C(13) 117.9(6) . 1_555 1_555 yes
C(11) C(12) C(17) 124.3(5) . 1_555 1_555 yes
C(13) C(12) C(17) 117.8(6) . 1_555 1_555 yes
C(12) C(13) C(14) 122.1(6) . 1_555 1_555 yes
C(13) C(14) C(15) 118.6(5) . 1_555 1_555 yes
C(13) C(14) C(21) 121.4(6) . 1_555 1_555 yes
C(15) C(14) C(21) 120.0(6) . 1_555 1_555 yes
C(14) C(15) C(16) 122.9(5) . 1_555 1_555 yes
C(11) C(16) C(15) 117.6(5) . 1_555 1_555 yes
C(11) C(16) C(25) 124.9(5) . 1_555 1_555 yes
C(15) C(16) C(25) 117.5(5) . 1_555 1_555 yes
C(12) C(17) C(18) 111.1(6) . 1_555 1_555 yes
C(12) C(17) C(19) 110.1(5) . 1_555 1_555 yes
C(12) C(17) C(20) 111.4(6) . 1_555 1_555 yes
C(18) C(17) C(19) 110.9(6) . 1_555 1_555 yes
C(18) C(17) C(20) 106.7(6) . 1_555 1_555 yes
C(19) C(17) C(20) 106.5(6) . 1_555 1_555 yes
C(14) C(21) C(22) 109.9(6) . 1_555 1_555 yes
C(14) C(21) C(23) 114.4(7) . 1_555 1_555 yes
C(14) C(21) C(24) 106.9(6) . 1_555 1_555 yes
C(22) C(21) C(23) 109.1(7) . 1_555 1_555 yes
C(22) C(21) C(24) 108.0(9) . 1_555 1_555 yes
C(23) C(21) C(24) 108.3(9) . 1_555 1_555 yes
C(16) C(25) C(26) 111.1(5) . 1_555 1_555 yes
C(16) C(25) C(27) 109.4(5) . 1_555 1_555 yes
C(16) C(25) C(28) 112.0(6) . 1_555 1_555 yes
C(26) C(25) C(27) 106.0(5) . 1_555 1_555 yes
C(26) C(25) C(28) 106.7(6) . 1_555 1_555 yes
C(27) C(25) C(28) 111.5(6) . 1_555 1_555 yes
P(2) C(29) C(30) 121.0(4) . 1_555 1_555 yes
P(2) C(29) C(34) 119.1(4) . 1_555 1_555 yes
C(30) C(29) C(34) 119.8(5) . 1_555 1_555 yes
C(29) C(30) C(31) 118.1(5) . 1_555 1_555 yes
C(29) C(30) C(35) 123.8(5) . 1_555 1_555 yes
C(31) C(30) C(35) 118.1(6) . 1_555 1_555 yes
C(30) C(31) C(32) 122.6(6) . 1_555 1_555 yes
C(31) C(32) C(33) 118.4(6) . 1_555 1_555 yes
C(31) C(32) C(39) 120.5(6) . 1_555 1_555 yes
C(33) C(32) C(39) 121.1(6) . 1_555 1_555 yes
C(32) C(33) C(34) 122.5(6) . 1_555 1_555 yes
C(29) C(34) C(33) 117.7(6) . 1_555 1_555 yes
C(29) C(34) C(43) 125.0(6) . 1_555 1_555 yes
C(33) C(34) C(43) 117.4(6) . 1_555 1_555 yes
C(30) C(35) C(36) 111.3(5) . 1_555 1_555 yes
C(30) C(35) C(37) 110.4(5) . 1_555 1_555 yes
C(30) C(35) C(38) 111.1(5) . 1_555 1_555 yes
C(36) C(35) C(37) 111.6(6) . 1_555 1_555 yes
C(36) C(35) C(38) 106.6(6) . 1_555 1_555 yes
C(37) C(35) C(38) 105.7(6) . 1_555 1_555 yes
C(32) C(39) C(40) 110.2(7) . 1_555 1_555 yes
C(32) C(39) C(41) 111.8(6) . 1_555 1_555 yes
C(32) C(39) C(42) 109.4(6) . 1_555 1_555 yes
C(40) C(39) C(41) 103.4(9) . 1_555 1_555 yes
C(40) C(39) C(42) 114(1) . 1_555 1_555 yes
C(41) C(39) C(42) 107.8(9) . 1_555 1_555 yes
C(34) C(43) C(44) 111.8(6) . 1_555 1_555 yes
C(34) C(43) C(45) 109.7(7) . 1_555 1_555 yes
C(34) C(43) C(46) 112.3(6) . 1_555 1_555 yes
C(44) C(43) C(45) 104.6(6) . 1_555 1_555 yes
C(44) C(43) C(46) 107.3(7) . 1_555 1_555 yes
C(45) C(43) C(46) 110.9(7) . 1_555 1_555 yes

loop_
_geom_bond_atom_site_label_1
_geom_bond_atom_site_label_2
_geom_bond_distance
_geom_bond_site_symmetry_1
_geom_bond_site_symmetry_2
_geom_bond_publ_flag
P(1) C(1) 1.674(6) . . yes
P(1) C(11) 1.851(5) . . yes
P(2) C(2) 1.682(6) . . yes
P(2) C(29) 1.857(6) . . yes
C(1) C(2) 1.513(7) . . yes
C(1) C(3) 1.472(8) . . yes
C(2) C(4) 1.487(8) . . yes
C(3) C(4) 1.393(8) . . yes
C(3) C(5) 1.484(8) . . yes
C(4) C(8) 1.478(8) . . yes
C(5) C(6) 1.50(1) . . yes
C(5) C(7) 1.486(9) . . yes
C(6) C(7) 1.43(1) . . yes
C(8) C(9) 1.510(10) . . yes
C(8) C(10) 1.505(9) . . yes
C(9) C(10) 1.45(1) . . yes
C(11) C(12) 1.412(8) . . yes
C(11) C(16) 1.430(8) . . yes
C(12) C(13) 1.420(8) . . yes
C(12) C(17) 1.558(8) . . yes
C(13) C(14) 1.371(9) . . yes
C(14) C(15) 1.386(9) . . yes
C(14) C(21) 1.544(8) . . yes
C(15) C(16) 1.393(7) . . yes
C(16) C(25) 1.562(8) . . yes
C(17) C(18) 1.53(1) . . yes
C(17) C(19) 1.527(9) . . yes
C(17) C(20) 1.56(1) . . yes
C(21) C(22) 1.51(1) . . yes
C(21) C(23) 1.49(1) . . yes
C(21) C(24) 1.55(1) . . yes
C(25) C(26) 1.537(9) . . yes
C(25) C(27) 1.538(9) . . yes
C(25) C(28) 1.512(10) . . yes
C(29) C(30) 1.401(8) . . yes
C(29) C(34) 1.432(8) . . yes
C(30) C(31) 1.418(8) . . yes
C(30) C(35) 1.553(9) . . yes
C(31) C(32) 1.385(8) . . yes
C(32) C(33) 1.365(9) . . yes
C(32) C(39) 1.544(8) . . yes
C(33) C(34) 1.423(8) . . yes
C(34) C(43) 1.550(9) . . yes
C(35) C(36) 1.533(9) . . yes
C(35) C(37) 1.536(9) . . yes
C(35) C(38) 1.56(1) . . yes
C(39) C(40) 1.49(1) . . yes
C(39) C(41) 1.50(1) . . yes
C(39) C(42) 1.44(1) . . yes
C(43) C(44) 1.535(10) . . yes
C(43) C(45) 1.54(1) . . yes
C(43) C(46) 1.53(1) . . yes

loop_
_geom_torsion_atom_site_label_1
_geom_torsion_atom_site_label_2
_geom_torsion_atom_site_label_3
_geom_torsion_atom_site_label_4
_geom_torsion
_geom_torsion_site_symmetry_1
_geom_torsion_site_symmetry_2
_geom_torsion_site_symmetry_3
_geom_torsion_site_symmetry_4
_geom_torsion_publ_flag
P(1) C(1) C(2) P(2) -0.5(10) 1_555 1_555 1_555 1_555 yes
P(1) C(1) C(2) C(4) -179.3(5) 1_555 1_555 1_555 1_555 yes
P(1) C(1) C(3) C(4) 179.1(8) 1_555 1_555 1_555 1_555 yes
P(1) C(1) C(3) C(5) 0(1) 1_555 1_555 1_555 1_555 yes
P(1) C(11) C(12) C(13) -166.2(4) 1_555 1_555 1_555 1_555 yes
P(1) C(11) C(12) C(17) 14.6(8) 1_555 1_555 1_555 1_555 yes
P(1) C(11) C(16) C(15) 164.5(4) 1_555 1_555 1_555 1_555 yes
P(1) C(11) C(16) C(25) -17.0(8) 1_555 1_555 1_555 1_555 yes
P(2) C(2) C(1) C(3) 178.9(6) 1_555 1_555 1_555 1_555 yes
P(2) C(2) C(4) C(3) -178.6(8) 1_555 1_555 1_555 1_555 yes
P(2) C(2) C(4) C(8) 2(1) 1_555 1_555 1_555 1_555 yes
P(2) C(29) C(30) C(31) -166.5(4) 1_555 1_555 1_555 1_555 yes
P(2) C(29) C(30) C(35) 13.1(7) 1_555 1_555 1_555 1_555 yes
P(2) C(29) C(34) C(33) 165.1(5) 1_555 1_555 1_555 1_555 yes
P(2) C(29) C(34) C(43) -13.7(8) 1_555 1_555 1_555 1_555 yes
C(1) P(1) C(11) C(12) 91.6(5) 1_555 1_555 1_555 1_555 yes
C(1) P(1) C(11) C(16) -84.2(5) 1_555 1_555 1_555 1_555 yes
C(1) C(2) P(2) C(29) 179.4(6) 1_555 1_555 1_555 1_555 yes
C(1) C(2) C(4) C(3) -0.2(5) 1_555 1_555 1_555 1_555 yes
C(1) C(2) C(4) C(8) -179.0(7) 1_555 1_555 1_555 1_555 yes
C(1) C(3) C(4) C(2) 0.2(6) 1_555 1_555 1_555 1_555 yes
C(1) C(3) C(4) C(8) 178.7(9) 1_555 1_555 1_555 1_555 yes
C(1) C(3) C(5) C(6) 126.6(8) 1_555 1_555 1_555 1_555 yes
C(1) C(3) C(5) C(7) -164.1(8) 1_555 1_555 1_555 1_555 yes
C(2) P(2) C(29) C(30) 90.8(5) 1_555 1_555 1_555 1_555 yes
C(2) P(2) C(29) C(34) -85.7(5) 1_555 1_555 1_555 1_555 yes
C(2) C(1) P(1) C(11) 177.5(6) 1_555 1_555 1_555 1_555 yes
C(2) C(1) C(3) C(4) -0.2(5) 1_555 1_555 1_555 1_555 yes
C(2) C(1) C(3) C(5) -179.7(7) 1_555 1_555 1_555 1_555 yes
C(2) C(4) C(3) C(5) 179.5(9) 1_555 1_555 1_555 1_555 yes
C(2) C(4) C(8) C(9) 129.6(7) 1_555 1_555 1_555 1_555 yes
C(2) C(4) C(8) C(10) -160.5(7) 1_555 1_555 1_555 1_555 yes
C(3) C(1) P(1) C(11) -1.5(9) 1_555 1_555 1_555 1_555 yes
C(3) C(1) C(2) C(4) 0.2(5) 1_555 1_555 1_555 1_555 yes
C(3) C(4) C(8) C(9) -48(1) 1_555 1_555 1_555 1_555 yes
C(3) C(4) C(8) C(10) 21(1) 1_555 1_555 1_555 1_555 yes
C(3) C(5) C(6) C(7) 113.5(7) 1_555 1_555 1_555 1_555 yes
C(3) C(5) C(7) C(6) -107.2(9) 1_555 1_555 1_555 1_555 yes
C(4) C(2) P(2) C(29) -2.6(9) 1_555 1_555 1_555 1_555 yes
C(4) C(3) C(5) C(6) -52(1) 1_555 1_555 1_555 1_555 yes
C(4) C(3) C(5) C(7) 16(1) 1_555 1_555 1_555 1_555 yes
C(4) C(8) C(9) C(10) 112.6(7) 1_555 1_555 1_555 1_555 yes
C(4) C(8) C(10) C(9) -108.9(8) 1_555 1_555 1_555 1_555 yes
C(5) C(3) C(4) C(8) -1(1) 1_555 1_555 1_555 1_555 yes
C(11) C(12) C(13) C(14) -1.7(9) 1_555 1_555 1_555 1_555 yes
C(11) C(12) C(17) C(18) -73.9(7) 1_555 1_555 1_555 1_555 yes
C(11) C(12) C(17) C(19) 49.4(8) 1_555 1_555 1_555 1_555 yes
C(11) C(12) C(17) C(20) 167.3(6) 1_555 1_555 1_555 1_555 yes
C(11) C(16) C(15) C(14) 5.4(9) 1_555 1_555 1_555 1_555 yes
C(11) C(16) C(25) C(26) -161.4(6) 1_555 1_555 1_555 1_555 yes
C(11) C(16) C(25) C(27) -44.7(8) 1_555 1_555 1_555 1_555 yes
C(11) C(16) C(25) C(28) 79.5(8) 1_555 1_555 1_555 1_555 yes
C(12) C(11) C(16) C(15) -11.3(8) 1_555 1_555 1_555 1_555 yes
C(12) C(11) C(16) C(25) 167.1(5) 1_555 1_555 1_555 1_555 yes
C(12) C(13) C(14) C(15) -4.3(9) 1_555 1_555 1_555 1_555 yes
C(12) C(13) C(14) C(21) 178.1(6) 1_555 1_555 1_555 1_555 yes
C(13) C(12) C(11) C(16) 9.6(8) 1_555 1_555 1_555 1_555 yes
C(13) C(12) C(17) C(18) 107.0(7) 1_555 1_555 1_555 1_555 yes
C(13) C(12) C(17) C(19) -129.8(6) 1_555 1_555 1_555 1_555 yes
C(13) C(12) C(17) C(20) -11.8(8) 1_555 1_555 1_555 1_555 yes
C(13) C(14) C(15) C(16) 2.4(9) 1_555 1_555 1_555 1_555 yes
C(13) C(14) C(21) C(22) 123.7(8) 1_555 1_555 1_555 1_555 yes
C(13) C(14) C(21) C(23) 0(1) 1_555 1_555 1_555 1_555 yes
C(13) C(14) C(21) C(24) -119.3(9) 1_555 1_555 1_555 1_555 yes
C(14) C(13) C(12) C(17) 177.5(6) 1_555 1_555 1_555 1_555 yes
C(14) C(15) C(16) C(25) -173.2(6) 1_555 1_555 1_555 1_555 yes
C(15) C(14) C(21) C(22) -54.0(9) 1_555 1_555 1_555 1_555 yes
C(15) C(14) C(21) C(23) -177.1(8) 1_555 1_555 1_555 1_555 yes
C(15) C(14) C(21) C(24) 63.0(10) 1_555 1_555 1_555 1_555 yes
C(15) C(16) C(25) C(26) 17.0(8) 1_555 1_555 1_555 1_555 yes
C(15) C(16) C(25) C(27) 133.7(6) 1_555 1_555 1_555 1_555 yes
C(15) C(16) C(25) C(28) -102.1(6) 1_555 1_555 1_555 1_555 yes
C(16) C(11) C(12) C(17) -169.6(5) 1_555 1_555 1_555 1_555 yes
C(16) C(15) C(14) C(21) -179.9(6) 1_555 1_555 1_555 1_555 yes
C(29) C(30) C(31) C(32) -2.5(8) 1_555 1_555 1_555 1_555 yes
C(29) C(30) C(35) C(36) -74.3(7) 1_555 1_555 1_555 1_555 yes
C(29) C(30) C(35) C(37) 50.2(8) 1_555 1_555 1_555 1_555 yes
C(29) C(30) C(35) C(38) 167.1(5) 1_555 1_555 1_555 1_555 yes
C(29) C(34) C(33) C(32) 5.6(9) 1_555 1_555 1_555 1_555 yes
C(29) C(34) C(43) C(44) -163.6(7) 1_555 1_555 1_555 1_555 yes
C(29) C(34) C(43) C(45) -48.1(8) 1_555 1_555 1_555 1_555 yes
C(29) C(34) C(43) C(46) 75.7(9) 1_555 1_555 1_555 1_555 yes
C(30) C(29) C(34) C(33) -11.5(8) 1_555 1_555 1_555 1_555 yes
C(30) C(29) C(34) C(43) 169.8(6) 1_555 1_555 1_555 1_555 yes
C(30) C(31) C(32) C(33) -3.4(9) 1_555 1_555 1_555 1_555 yes
C(30) C(31) C(32) C(39) 176.9(5) 1_555 1_555 1_555 1_555 yes
C(31) C(30) C(29) C(34) 10.0(8) 1_555 1_555 1_555 1_555 yes
C(31) C(30) C(35) C(36) 105.3(6) 1_555 1_555 1_555 1_555 yes
C(31) C(30) C(35) C(37) -130.2(6) 1_555 1_555 1_555 1_555 yes
C(31) C(30) C(35) C(38) -13.3(7) 1_555 1_555 1_555 1_555 yes
C(31) C(32) C(33) C(34) 1.8(10) 1_555 1_555 1_555 1_555 yes
C(31) C(32) C(39) C(40) 42(1) 1_555 1_555 1_555 1_555 yes
C(31) C(32) C(39) C(41) 156.7(7) 1_555 1_555 1_555 1_555 yes
C(31) C(32) C(39) C(42) -84(1) 1_555 1_555 1_555 1_555 yes
C(32) C(31) C(30) C(35) 177.8(5) 1_555 1_555 1_555 1_555 yes
C(32) C(33) C(34) C(43) -175.6(6) 1_555 1_555 1_555 1_555 yes
C(33) C(32) C(39) C(40) -137(1) 1_555 1_555 1_555 1_555 yes
C(33) C(32) C(39) C(41) -23.0(10) 1_555 1_555 1_555 1_555 yes
C(33) C(32) C(39) C(42) 96(1) 1_555 1_555 1_555 1_555 yes
C(33) C(34) C(43) C(44) 17.6(10) 1_555 1_555 1_555 1_555 yes
C(33) C(34) C(43) C(45) 133.1(6) 1_555 1_555 1_555 1_555 yes
C(33) C(34) C(43) C(46) -103.1(7) 1_555 1_555 1_555 1_555 yes
C(34) C(29) C(30) C(35) -170.4(5) 1_555 1_555 1_555 1_555 yes
C(34) C(33) C(32) C(39) -178.6(6) 1_555 1_555 1_555 1_555 yes

loop_
_cod_related_entry_id
_cod_related_entry_database
_cod_related_entry_code
1 ChemSpider 30652696
